data_3000323
loop_
_publ_author_name
'Rakovsk\'y, Erik'
'\<Sebesta, Radovan'

_journal_name_full 'To be published'
_chemical_formula_sum 'C28 H26 O5'
_chemical_name_systematic
;
methyl-(2R*,3R*,4S*)-4-(4-methoxyphenyl)-2-(2-oxo-2-phenylethyl)-3-phenyl-
3,4-dihydro-2H-pyran-6-carboxylate
;
_space_group_name_Hall '-P 2ybc'
_space_group_name_H-M_alt 'P 1 21/c 1'
_cell_angle_alpha 90
_cell_angle_beta 102.739(1)
_cell_angle_gamma 90
_cell_length_a 13.2590(2)
_cell_length_b 9.7084(1)
_cell_length_c 17.5639(2)
_cell_measurement_temperature 100
_cell_volume 2205.24(5)
_diffrn_ambient_temperature 100
_diffrn_radiation_probe x-ray
_diffrn_radiation_type 'Cu K\a'
_diffrn_radiation_wavelength 1.54186
_refine_ls_goodness_of_fit_ref 1.0659
_refine_ls_R_factor_all 0.0114
_refine_ls_R_factor_gt 0.0114
_refine_ls_wR_factor_gt 0.0266
_refine_ls_wR_factor_ref 0.0266
_cod_database_code 3000323
_cod_hold_until_date 2022-04-12

loop_
_atom_site_label
_atom_site_fract_x
_atom_site_fract_y
_atom_site_fract_z
? ? ? ?
